data_1544449
loop_
_publ_author_name
'Kato, S.'
'Abe, T.'
'Sugai, M.'
'Takizawa, H.'
'Endo, T.'

_publ_section_title
;
 Synthesis and lattice distortion of the perovskite-type oxides
 Sr2(Sr1-xMx)TaOz (M=Ca,Nd)
;
_journal_name_full 'Journal of the Ceramic Society of Japan'
_journal_page_first 633
_journal_page_last 638
_journal_volume 107
_journal_year 1999
_chemical_formula_sum 'Ca0.5 O5.5 Sr1.5 Ta'
_chemical_name_common SrCa0.5Sr0.5TaO5.5
_space_group_IT_number 225
_space_group_name_H-M_alt 'F m -3 m'
_symmetry_space_group_name_Hall '-F 4 2 3'
_symmetry_space_group_name_H-M 'F m -3 m'
_cell_angle_alpha 90
_cell_angle_beta 90
_cell_angle_gamma 90
_cell_formula_units_Z 4
_cell_length_a 8.2725(1)
_cell_length_b 8.2725(1)
_cell_length_c 8.2725(1)
_cell_volume 566.122(12)
_cod_data_source_file Sr2Ca0.5Sr0.5TaO5.5.cif
_cod_data_source_block SrCa0.5Sr0.5TaO5.5
_cod_original_formula_sum 'Sr Ca0.5 Sr0.5 Ta O5.5'
_cod_database_code 1544449

loop_
_space_group_symop_operation_xyz
'x, y, z'
'-x, -y, -z'
'-x, -y, z'
'x, y, -z'
'-x, y, -z'
'x, -y, z'
'x, -y, -z'
'-x, y, z'
'z, x, y'
'-z, -x, -y'
'z, -x, -y'
'-z, x, y'
'-z, -x, y'
'z, x, -y'
'-z, x, -y'
'z, -x, y'
'y, z, x'
'-y, -z, -x'
'-y, z, -x'
'y, -z, x'
'y, -z, -x'
'-y, z, x'
'-y, -z, x'
'y, z, -x'
'y, x, -z'
'-y, -x, z'
'-y, -x, -z'
'y, x, z'
'y, -x, z'
'-y, x, -z'
'-y, x, z'
'y, -x, -z'
'x, z, -y'
'-x, -z, y'
'-x, z, y'
'x, -z, -y'
'-x, -z, -y'
'x, z, y'
'x, -z, y'
'-x, z, -y'
'z, y, -x'
'-z, -y, x'
'z, -y, x'
'-z, y, -x'
'-z, y, x'
'z, -y, -x'
'-z, -y, -x'
'z, y, x'
'x, y+1/2, z+1/2'
'-x, -y+1/2, -z+1/2'
'-x, -y+1/2, z+1/2'
'x, y+1/2, -z+1/2'
'-x, y+1/2, -z+1/2'
'x, -y+1/2, z+1/2'
'x, -y+1/2, -z+1/2'
'-x, y+1/2, z+1/2'
'z, x+1/2, y+1/2'
'-z, -x+1/2, -y+1/2'
'z, -x+1/2, -y+1/2'
'-z, x+1/2, y+1/2'
'-z, -x+1/2, y+1/2'
'z, x+1/2, -y+1/2'
'-z, x+1/2, -y+1/2'
'z, -x+1/2, y+1/2'
'y, z+1/2, x+1/2'
'-y, -z+1/2, -x+1/2'
'-y, z+1/2, -x+1/2'
'y, -z+1/2, x+1/2'
'y, -z+1/2, -x+1/2'
'-y, z+1/2, x+1/2'
'-y, -z+1/2, x+1/2'
'y, z+1/2, -x+1/2'
'y, x+1/2, -z+1/2'
'-y, -x+1/2, z+1/2'
'-y, -x+1/2, -z+1/2'
'y, x+1/2, z+1/2'
'y, -x+1/2, z+1/2'
'-y, x+1/2, -z+1/2'
'-y, x+1/2, z+1/2'
'y, -x+1/2, -z+1/2'
'x, z+1/2, -y+1/2'
'-x, -z+1/2, y+1/2'
'-x, z+1/2, y+1/2'
'x, -z+1/2, -y+1/2'
'-x, -z+1/2, -y+1/2'
'x, z+1/2, y+1/2'
'x, -z+1/2, y+1/2'
'-x, z+1/2, -y+1/2'
'z, y+1/2, -x+1/2'
'-z, -y+1/2, x+1/2'
'z, -y+1/2, x+1/2'
'-z, y+1/2, -x+1/2'
'-z, y+1/2, x+1/2'
'z, -y+1/2, -x+1/2'
'-z, -y+1/2, -x+1/2'
'z, y+1/2, x+1/2'
'x+1/2, y, z+1/2'
'-x+1/2, -y, -z+1/2'
'-x+1/2, -y, z+1/2'
'x+1/2, y, -z+1/2'
'-x+1/2, y, -z+1/2'
'x+1/2, -y, z+1/2'
'x+1/2, -y, -z+1/2'
'-x+1/2, y, z+1/2'
'z+1/2, x, y+1/2'
'-z+1/2, -x, -y+1/2'
'z+1/2, -x, -y+1/2'
'-z+1/2, x, y+1/2'
'-z+1/2, -x, y+1/2'
'z+1/2, x, -y+1/2'
'-z+1/2, x, -y+1/2'
'z+1/2, -x, y+1/2'
'y+1/2, z, x+1/2'
'-y+1/2, -z, -x+1/2'
'-y+1/2, z, -x+1/2'
'y+1/2, -z, x+1/2'
'y+1/2, -z, -x+1/2'
'-y+1/2, z, x+1/2'
'-y+1/2, -z, x+1/2'
'y+1/2, z, -x+1/2'
'y+1/2, x, -z+1/2'
'-y+1/2, -x, z+1/2'
'-y+1/2, -x, -z+1/2'
'y+1/2, x, z+1/2'
'y+1/2, -x, z+1/2'
'-y+1/2, x, -z+1/2'
'-y+1/2, x, z+1/2'
'y+1/2, -x, -z+1/2'
'x+1/2, z, -y+1/2'
'-x+1/2, -z, y+1/2'
'-x+1/2, z, y+1/2'
'x+1/2, -z, -y+1/2'
'-x+1/2, -z, -y+1/2'
'x+1/2, z, y+1/2'
'x+1/2, -z, y+1/2'
'-x+1/2, z, -y+1/2'
'z+1/2, y, -x+1/2'
'-z+1/2, -y, x+1/2'
'z+1/2, -y, x+1/2'
'-z+1/2, y, -x+1/2'
'-z+1/2, y, x+1/2'
'z+1/2, -y, -x+1/2'
'-z+1/2, -y, -x+1/2'
'z+1/2, y, x+1/2'
'x+1/2, y+1/2, z'
'-x+1/2, -y+1/2, -z'
'-x+1/2, -y+1/2, z'
'x+1/2, y+1/2, -z'
'-x+1/2, y+1/2, -z'
'x+1/2, -y+1/2, z'
'x+1/2, -y+1/2, -z'
'-x+1/2, y+1/2, z'
'z+1/2, x+1/2, y'
'-z+1/2, -x+1/2, -y'
'z+1/2, -x+1/2, -y'
'-z+1/2, x+1/2, y'
'-z+1/2, -x+1/2, y'
'z+1/2, x+1/2, -y'
'-z+1/2, x+1/2, -y'
'z+1/2, -x+1/2, y'
'y+1/2, z+1/2, x'
'-y+1/2, -z+1/2, -x'
'-y+1/2, z+1/2, -x'
'y+1/2, -z+1/2, x'
'y+1/2, -z+1/2, -x'
'-y+1/2, z+1/2, x'
'-y+1/2, -z+1/2, x'
'y+1/2, z+1/2, -x'
'y+1/2, x+1/2, -z'
'-y+1/2, -x+1/2, z'
'-y+1/2, -x+1/2, -z'
'y+1/2, x+1/2, z'
'y+1/2, -x+1/2, z'
'-y+1/2, x+1/2, -z'
'-y+1/2, x+1/2, z'
'y+1/2, -x+1/2, -z'
'x+1/2, z+1/2, -y'
'-x+1/2, -z+1/2, y'
'-x+1/2, z+1/2, y'
'x+1/2, -z+1/2, -y'
'-x+1/2, -z+1/2, -y'
'x+1/2, z+1/2, y'
'x+1/2, -z+1/2, y'
'-x+1/2, z+1/2, -y'
'z+1/2, y+1/2, -x'
'-z+1/2, -y+1/2, x'
'z+1/2, -y+1/2, x'
'-z+1/2, y+1/2, -x'
'-z+1/2, y+1/2, x'
'z+1/2, -y+1/2, -x'
'-z+1/2, -y+1/2, -x'
'z+1/2, y+1/2, x'

loop_
_atom_site_label
_atom_site_occupancy
_atom_site_fract_x
_atom_site_fract_y
_atom_site_fract_z
_atom_site_adp_type
_atom_site_B_iso_or_equiv
_atom_site_type_symbol
Sr1 1.0 0.250000 0.250000 0.250000 Biso 1.000000 Sr
CaTa1 0.0100 0.500000 0.500000 0.500000 Biso 1.000000 Ca
CaTa1 0.9900 0.500000 0.500000 0.500000 Biso 1.000000 Ta
Sr2 0.5 0.000000 0.000000 0.000000 Biso 1.000000 Sr
CaTa2 0.4900 0.000000 0.000000 0.000000 Biso 1.000000 Ca
CaTa2 0.0100 0.000000 0.000000 0.000000 Biso 1.000000 Ta
O 0.9160 0.241(8) 0.000000 0.000000 Biso 1.000000 O
